data_4115114
loop_
_publ_author_name
'Hong Yan'
'Alicia M. Beatty'
'Thomas P. Fehlner'

_publ_section_title
;
 Facile Hydrometalation of Alkynes by nido-1,2-(Cp*RuH)2B3H7 Yielding
 Novel Ru-B Edge-Bridging Alkylidenes. Stepwise Conversion of
 HC\\tbCC(O)OMe into nido-1,2-(Cp*RuH)2-3-HOB-4-MeC-5-MeOC-BH3, Cp* =
 \h5-C5Me5
;
_journal_name_full 'Journal of the American Chemical Society'
_journal_page_first 10280
_journal_page_last 10281
_journal_paper_doi 10.1021/ja026738t
_journal_volume 124
_journal_year 2002
_chemical_formula_sum 'C24 H42 B2 O2 Ru2'
_chemical_formula_weight 586.34
_chemical_name_systematic
; 
 ? 
;
_space_group_IT_number 14
_symmetry_cell_setting monoclinic
_symmetry_space_group_name_Hall '-P 2yn'
_symmetry_space_group_name_H-M 'P 1 21/n 1'
_atom_sites_solution_hydrogens mixed
_atom_sites_solution_primary direct
_atom_sites_solution_secondary difmap
_audit_creation_method SHELXL-97
_cell_angle_alpha 90.00
_cell_angle_beta 92.2130(10)
_cell_angle_gamma 90.00
_cell_formula_units_Z 4
_cell_length_a 8.5080(4)
_cell_length_b 13.9030(6)
_cell_length_c 21.8889(9)
_cell_measurement_reflns_used 7041
_cell_measurement_temperature 100(2)
_cell_measurement_theta_max 30.51
_cell_measurement_theta_min 2.53
_cell_volume 2587.2(2)
_computing_cell_refinement 'Bruker SMART'
_computing_data_collection 'Bruker SMART'
_computing_data_reduction 'Bruker SHELXTL'
_computing_molecular_graphics 'Bruker SHELXTL'
_computing_publication_material 'Bruker SHELXTL'
_computing_structure_refinement 'SHELXL-97 (Sheldrick, 1997)'
_computing_structure_solution 'SHELXS-97 (Sheldrick, 1990)'
_diffrn_ambient_temperature 100(2)
_diffrn_measured_fraction_theta_full 0.998
_diffrn_measured_fraction_theta_max 0.998
_diffrn_measurement_device_type 'CCD area detector'
_diffrn_measurement_method 'phi and omega scans'
_diffrn_radiation_monochromator graphite
_diffrn_radiation_source 'fine-focus sealed tube'
_diffrn_radiation_type MoK\a
_diffrn_radiation_wavelength 0.71073
_diffrn_reflns_av_R_equivalents 0.0275
_diffrn_reflns_av_sigmaI/netI 0.0251
_diffrn_reflns_limit_h_max 12
_diffrn_reflns_limit_h_min -12
_diffrn_reflns_limit_k_max 19
_diffrn_reflns_limit_k_min -19
_diffrn_reflns_limit_l_max 31
_diffrn_reflns_limit_l_min -30
_diffrn_reflns_number 31864
_diffrn_reflns_theta_full 30.52
_diffrn_reflns_theta_max 30.52
_diffrn_reflns_theta_min 1.86
_exptl_absorpt_coefficient_mu 1.184
_exptl_absorpt_correction_T_max 1.0000
_exptl_absorpt_correction_T_min 0.8745
_exptl_absorpt_correction_type empirical
_exptl_absorpt_process_details SADABS
_exptl_crystal_colour orange
_exptl_crystal_density_diffrn 1.505
_exptl_crystal_description needle
_exptl_crystal_F_000 1200
_exptl_crystal_size_max 0.40
_exptl_crystal_size_mid 0.15
_exptl_crystal_size_min 0.15
_refine_diff_density_max 1.319
_refine_diff_density_min -0.439
_refine_diff_density_rms 0.096
_refine_ls_extinction_method none
_refine_ls_goodness_of_fit_ref 1.056
_refine_ls_hydrogen_treatment mixed
_refine_ls_matrix_type full
_refine_ls_number_parameters 331
_refine_ls_number_reflns 7886
_refine_ls_number_restraints 0
_refine_ls_restrained_S_all 1.056
_refine_ls_R_factor_all 0.0304
_refine_ls_R_factor_gt 0.0268
_refine_ls_shift/su_max 0.001
_refine_ls_shift/su_mean 0.000
_refine_ls_structure_factor_coef Fsqd
_refine_ls_weighting_details 'calc w=1/[\s^2^(Fo^2^)+(0.0335P)^2^+1.5101P] where P=(Fo^2^+2Fc^2^)/3'
_refine_ls_weighting_scheme calc
_refine_ls_wR_factor_gt 0.0642
_refine_ls_wR_factor_ref 0.0660
_reflns_number_gt 7181
_reflns_number_total 7886
_reflns_threshold_expression >2sigma(I)
_cod_data_source_file ja026738t_s1_4.cif
_cod_data_source_block tf1702m
_cod_database_code 4115114

loop_
_symmetry_equiv_pos_as_xyz
'x, y, z'
'-x+1/2, y+1/2, -z+1/2'
'-x, -y, -z'
'x-1/2, -y-1/2, z-1/2'

loop_
_atom_site_label
_atom_site_type_symbol
_atom_site_fract_x
_atom_site_fract_y
_atom_site_fract_z
_atom_site_U_iso_or_equiv
_atom_site_adp_type
_atom_site_occupancy
_atom_site_symmetry_multiplicity
_atom_site_calc_flag
_atom_site_refinement_flags
Ru1 Ru 0.501759(15) 0.132504(10) 0.191530(6) 0.01462(4) Uani 1 1 d .
O1 O 0.55037(19) 0.05524(11) 0.05090(7) 0.0294(3) Uani 1 1 d .
H1 H 0.5437 0.0703 0.0146 0.048(9) Uiso 1 1 d R
B1 B 0.5448(2) 0.13630(15) 0.08842(10) 0.0198(4) Uani 1 1 d .
H2 H 0.6309 0.1255 0.1399 0.026(6) Uiso 1 1 d R
H3 H 0.3739 0.1247 0.1267 0.035(7) Uiso 1 1 d R
C1 C 0.4178(3) -0.00514(15) 0.22425(10) 0.0287(4) Uani 1 1 d .
Ru2 Ru 0.312441(15) 0.241584(9) 0.099693(6) 0.01249(4) Uani 1 1 d .
O2 O 0.56843(17) 0.25113(11) -0.00047(6) 0.0257(3) Uani 1 1 d .
B2 B 0.5003(2) 0.30548(15) 0.16835(10) 0.0194(4) Uani 1 1 d .
H6 H 0.4969 0.3670 0.1999 0.014(5) Uiso 1 1 d R
H5 H 0.5982 0.2517 0.1953 0.023(6) Uiso 1 1 d R
H4 H 0.3453 0.2732 0.1725 0.038(8) Uiso 1 1 d R
C2 C 0.3508(2) 0.07052(16) 0.25995(10) 0.0276(4) Uani 1 1 d .
C3 C 0.4748(2) 0.12211(15) 0.29007(9) 0.0231(4) Uani 1 1 d .
C4 C 0.6213(2) 0.07963(14) 0.27338(8) 0.0187(3) Uani 1 1 d .
C5 C 0.5856(2) 0.00057(14) 0.23294(9) 0.0229(4) Uani 1 1 d .
C6 C 0.3284(4) -0.08205(19) 0.19007(15) 0.0515(8) Uani 1 1 d .
H6A H 0.3080 -0.1356 0.2177 0.080(13) Uiso 1 1 calc R
H6B H 0.3904 -0.1050 0.1562 0.042(8) Uiso 1 1 calc R
H6C H 0.2283 -0.0559 0.1739 0.048(9) Uiso 1 1 calc R
C7 C 0.1791(3) 0.0863(2) 0.26841(13) 0.0451(7) Uani 1 1 d .
H7A H 0.1454 0.0484 0.3033 0.056(9) Uiso 1 1 calc R
H7B H 0.1193 0.0662 0.2314 0.070(11) Uiso 1 1 calc R
H7C H 0.1599 0.1547 0.2760 0.066(11) Uiso 1 1 calc R
C8 C 0.4578(3) 0.20447(19) 0.33358(10) 0.0377(6) Uani 1 1 d .
H8A H 0.4481 0.1796 0.3751 0.058(9) Uiso 1 1 calc R
H8B H 0.3635 0.2416 0.3218 0.060(10) Uiso 1 1 calc R
H8C H 0.5506 0.2461 0.3322 0.073(12) Uiso 1 1 calc R
C9 C 0.7814(2) 0.10779(18) 0.29818(10) 0.0287(4) Uani 1 1 d .
H9A H 0.8058 0.0720 0.3359 0.046(8) Uiso 1 1 calc R
H9B H 0.7831 0.1769 0.3069 0.038(7) Uiso 1 1 calc R
H9C H 0.8599 0.0928 0.2680 0.055(9) Uiso 1 1 calc R
C10 C 0.7026(3) -0.06679(17) 0.20667(11) 0.0354(5) Uani 1 1 d .
H10A H 0.7200 -0.1214 0.2344 0.053(9) Uiso 1 1 calc R
H10B H 0.8022 -0.0329 0.2016 0.039(8) Uiso 1 1 calc R
H10C H 0.6622 -0.0902 0.1668 0.071(11) Uiso 1 1 calc R
C11 C 0.5586(3) 0.42128(16) 0.07419(11) 0.0292(5) Uani 1 1 d .
H11A H 0.666(3) 0.4416(18) 0.0832(11) 0.029(6) Uiso 1 1 d .
H11B H 0.546(3) 0.4212(19) 0.0291(12) 0.031(7) Uiso 1 1 d .
H11C H 0.488(3) 0.466(2) 0.0923(13) 0.039(8) Uiso 1 1 d .
C12 C 0.5368(2) 0.32168(13) 0.10040(9) 0.0191(3) Uani 1 1 d .
C13 C 0.5521(2) 0.23940(14) 0.06361(8) 0.0190(3) Uani 1 1 d .
C14 C 0.7299(3) 0.2481(3) -0.01575(12) 0.0460(8) Uani 1 1 d .
H14A H 0.728(4) 0.254(2) -0.0598(15) 0.047(9) Uiso 1 1 d .
H14B H 0.780(4) 0.184(3) -0.0046(16) 0.065(10) Uiso 1 1 d .
H14C H 0.784(4) 0.304(2) 0.0052(15) 0.051(9) Uiso 1 1 d .
C21 C 0.0559(2) 0.26177(14) 0.10915(9) 0.0209(4) Uani 1 1 d .
C22 C 0.1194(2) 0.34141(13) 0.07680(8) 0.0183(3) Uani 1 1 d .
C23 C 0.1828(2) 0.30502(13) 0.02146(8) 0.0170(3) Uani 1 1 d .
C24 C 0.1602(2) 0.20332(13) 0.02007(9) 0.0192(3) Uani 1 1 d .
C25 C 0.0803(2) 0.17685(13) 0.07404(9) 0.0216(4) Uani 1 1 d .
C26 C -0.0378(3) 0.2695(2) 0.16554(11) 0.0378(6) Uani 1 1 d .
H26A H -0.1493 0.2780 0.1538 0.049(9) Uiso 1 1 calc R
H26B H -0.0009 0.3249 0.1898 0.049(9) Uiso 1 1 calc R
H26C H -0.0245 0.2107 0.1899 0.064(10) Uiso 1 1 calc R
C27 C 0.1038(3) 0.44511(16) 0.09410(12) 0.0345(5) Uani 1 1 d .
H27A H 0.0040 0.4704 0.0770 0.070(11) Uiso 1 1 calc R
H27B H 0.1912 0.4818 0.0778 0.039(8) Uiso 1 1 calc R
H27C H 0.1060 0.4510 0.1387 0.047(8) Uiso 1 1 calc R
C28 C 0.2462(3) 0.36511(17) -0.02874(10) 0.0294(5) Uani 1 1 d .
H28A H 0.1600 0.3836 -0.0573 0.048(9) Uiso 1 1 calc R
H28B H 0.3244 0.3280 -0.0505 0.044(8) Uiso 1 1 calc R
H28C H 0.2957 0.4230 -0.0113 0.060(10) Uiso 1 1 calc R
C29 C 0.2010(3) 0.13906(17) -0.03215(11) 0.0360(6) Uani 1 1 d .
H29A H 0.1108 0.1346 -0.0612 0.035(7) Uiso 1 1 calc R
H29B H 0.2275 0.0748 -0.0165 0.052(9) Uiso 1 1 calc R
H29C H 0.2914 0.1658 -0.0528 0.079(12) Uiso 1 1 calc R
C30 C 0.0217(3) 0.07795(17) 0.08807(13) 0.0403(6) Uani 1 1 d .
H30A H -0.0856 0.0703 0.0709 0.054(9) Uiso 1 1 calc R
H30B H 0.0220 0.0689 0.1325 0.036(7) Uiso 1 1 calc R
H30C H 0.0905 0.0300 0.0700 0.050(9) Uiso 1 1 calc R

loop_
_atom_site_aniso_label
_atom_site_aniso_U_11
_atom_site_aniso_U_22
_atom_site_aniso_U_33
_atom_site_aniso_U_23
_atom_site_aniso_U_13
_atom_site_aniso_U_12
Ru1 0.01112(7) 0.01681(7) 0.01584(7) 0.00462(5) -0.00066(5) -0.00030(4)
O1 0.0347(8) 0.0276(7) 0.0256(8) -0.0068(6) -0.0018(6) 0.0110(6)
B1 0.0181(9) 0.0249(10) 0.0164(9) 0.0004(7) -0.0001(7) 0.0038(7)
C1 0.0269(10) 0.0240(9) 0.0344(11) 0.0157(8) -0.0085(8) -0.0072(8)
Ru2 0.01101(7) 0.01260(6) 0.01370(7) 0.00059(4) -0.00141(4) -0.00074(4)
O2 0.0175(6) 0.0439(9) 0.0157(6) 0.0074(6) 0.0027(5) 0.0028(6)
B2 0.0178(9) 0.0194(9) 0.0205(9) 0.0011(7) -0.0051(7) -0.0035(7)
C2 0.0146(8) 0.0359(11) 0.0325(11) 0.0212(9) 0.0031(7) 0.0005(7)
C3 0.0201(9) 0.0307(10) 0.0189(8) 0.0121(7) 0.0054(7) 0.0070(7)
C4 0.0155(8) 0.0244(8) 0.0162(8) 0.0083(7) 0.0012(6) 0.0025(7)
C5 0.0242(9) 0.0209(8) 0.0232(9) 0.0076(7) -0.0018(7) 0.0036(7)
C6 0.0568(17) 0.0308(12) 0.0645(19) 0.0161(13) -0.0280(15) -0.0171(12)
C7 0.0159(10) 0.0680(19) 0.0519(16) 0.0358(14) 0.0076(10) 0.0038(10)
C8 0.0469(14) 0.0462(14) 0.0205(10) 0.0033(9) 0.0063(9) 0.0221(12)
C9 0.0202(9) 0.0439(12) 0.0218(9) 0.0092(9) -0.0050(7) -0.0023(9)
C10 0.0472(14) 0.0278(11) 0.0313(12) 0.0039(9) 0.0015(10) 0.0158(10)
C11 0.0305(11) 0.0241(10) 0.0320(11) 0.0113(8) -0.0088(9) -0.0121(8)
C12 0.0150(8) 0.0197(8) 0.0222(8) 0.0064(7) -0.0043(6) -0.0064(6)
C13 0.0139(8) 0.0288(9) 0.0143(8) 0.0064(7) 0.0007(6) 0.0004(7)
C14 0.0229(11) 0.090(2) 0.0263(12) 0.0153(13) 0.0090(9) 0.0029(13)
C21 0.0119(8) 0.0299(9) 0.0207(9) 0.0017(7) -0.0014(6) 0.0026(7)
C22 0.0166(8) 0.0176(8) 0.0203(8) -0.0024(6) -0.0053(6) 0.0033(6)
C23 0.0147(8) 0.0201(8) 0.0159(8) 0.0009(6) -0.0040(6) 0.0003(6)
C24 0.0158(8) 0.0194(8) 0.0216(8) -0.0052(7) -0.0078(6) 0.0042(6)
C25 0.0138(8) 0.0183(8) 0.0320(10) 0.0041(7) -0.0087(7) -0.0033(6)
C26 0.0176(10) 0.0702(18) 0.0260(11) 0.0065(11) 0.0037(8) 0.0070(10)
C27 0.0333(12) 0.0225(10) 0.0466(14) -0.0126(9) -0.0126(10) 0.0109(9)
C28 0.0250(10) 0.0403(12) 0.0224(9) 0.0124(8) -0.0049(8) -0.0025(9)
C29 0.0340(12) 0.0353(12) 0.0376(12) -0.0202(10) -0.0146(10) 0.0111(9)
C30 0.0290(11) 0.0276(11) 0.0627(17) 0.0169(11) -0.0198(11) -0.0144(9)

loop_
_atom_type_symbol
_atom_type_description
_atom_type_scat_dispersion_real
_atom_type_scat_dispersion_imag
_atom_type_scat_source
C C 0.0033 0.0016 'International Tables Vol C Tables 4.2.6.8 and 6.1.1.4'
H H 0.0000 0.0000 'International Tables Vol C Tables 4.2.6.8 and 6.1.1.4'
B B 0.0013 0.0007 'International Tables Vol C Tables 4.2.6.8 and 6.1.1.4'
O O 0.0106 0.0060 'International Tables Vol C Tables 4.2.6.8 and 6.1.1.4'
Ru Ru -1.2594 0.8363 'International Tables Vol C Tables 4.2.6.8 and 6.1.1.4'

loop_
_geom_angle_atom_site_label_1
_geom_angle_atom_site_label_2
_geom_angle_atom_site_label_3
_geom_angle
C5 Ru1 C4 38.93(7)
C5 Ru1 C1 38.70(8)
C4 Ru1 C1 64.93(7)
C5 Ru1 C3 64.77(8)
C4 Ru1 C3 38.75(7)
C1 Ru1 C3 64.39(8)
C5 Ru1 C2 64.54(8)
C4 Ru1 C2 64.35(7)
C1 Ru1 C2 38.59(9)
C3 Ru1 C2 37.85(8)
C5 Ru1 B1 111.68(8)
C4 Ru1 B1 137.33(7)
C1 Ru1 B1 114.21(8)
C3 Ru1 B1 176.02(7)
C2 Ru1 B1 143.18(8)
C5 Ru1 B2 156.72(7)
C4 Ru1 B2 120.26(7)
C1 Ru1 B2 158.50(8)
C3 Ru1 B2 105.60(7)
C2 Ru1 B2 121.90(8)
B1 Ru1 B2 76.99(7)
C5 Ru1 Ru2 152.63(6)
C4 Ru1 Ru2 166.08(5)
C1 Ru1 Ru2 120.00(5)
C3 Ru1 Ru2 129.24(5)
C2 Ru1 Ru2 110.48(5)
B1 Ru1 Ru2 54.73(5)
B2 Ru1 Ru2 50.01(5)
O1 B1 C13 122.87(17)
O1 B1 Ru1 124.67(14)
C13 B1 Ru1 112.25(13)
O1 B1 Ru2 125.46(14)
C13 B1 Ru2 61.80(10)
Ru1 B1 Ru2 76.01(6)
C5 C1 C2 107.46(18)
C5 C1 C6 126.2(2)
C2 C1 C6 126.1(2)
C5 C1 Ru1 69.95(11)
C2 C1 Ru1 71.21(11)
C6 C1 Ru1 129.18(17)
C23 Ru2 C22 38.31(7)
C23 Ru2 C24 38.01(7)
C22 Ru2 C24 63.80(7)
C23 Ru2 C12 102.22(7)
C22 Ru2 C12 108.77(7)
C24 Ru2 C12 127.62(7)
C23 Ru2 C13 99.77(7)
C22 Ru2 C13 128.22(7)
C24 Ru2 C13 103.68(7)
C12 Ru2 C13 37.10(7)
C23 Ru2 C21 63.49(7)
C22 Ru2 C21 37.86(7)
C24 Ru2 C21 63.41(7)
C12 Ru2 C21 142.05(7)
C13 Ru2 C21 163.26(7)
C23 Ru2 C25 63.20(7)
C22 Ru2 C25 63.15(7)
C24 Ru2 C25 37.85(7)
C12 Ru2 C25 164.76(7)
C13 Ru2 C25 136.52(7)
C21 Ru2 C25 37.52(7)
C23 Ru2 B2 131.66(7)
C22 Ru2 B2 113.29(7)
C24 Ru2 B2 166.93(7)
C12 Ru2 B2 39.78(7)
C13 Ru2 B2 67.47(7)
C21 Ru2 B2 123.03(8)
C25 Ru2 B2 154.03(8)
C23 Ru2 B1 122.69(7)
C22 Ru2 B1 160.66(7)
C24 Ru2 B1 103.07(7)
C12 Ru2 B1 66.82(7)
C13 Ru2 B1 37.64(7)
C21 Ru2 B1 151.05(7)
C25 Ru2 B1 116.10(7)
B2 Ru2 B1 76.07(7)
C23 Ru2 Ru1 170.99(5)
C22 Ru2 Ru1 150.01(5)
C24 Ru2 Ru1 134.96(5)
C12 Ru2 Ru1 78.77(5)
C13 Ru2 Ru1 75.51(5)
C21 Ru2 Ru1 121.02(5)
C25 Ru2 Ru1 114.89(5)
B2 Ru2 Ru1 54.01(5)
B1 Ru2 Ru1 49.25(5)
C13 O2 C14 111.02(16)
C12 B2 Ru2 66.00(10)
C12 B2 Ru1 109.95(13)
Ru2 B2 Ru1 75.98(6)
C3 C2 C1 108.59(17)
C3 C2 C7 125.5(2)
C1 C2 C7 125.7(2)
C3 C2 Ru1 70.90(11)
C1 C2 Ru1 70.20(11)
C7 C2 Ru1 128.98(14)
C2 C3 C4 108.10(19)
C2 C3 C8 126.39(19)
C4 C3 C8 125.5(2)
C2 C3 Ru1 71.25(12)
C4 C3 Ru1 69.59(10)
C8 C3 Ru1 126.40(14)
C5 C4 C3 107.77(17)
C5 C4 C9 126.25(18)
C3 C4 C9 125.79(19)
C5 C4 Ru1 70.53(10)
C3 C4 Ru1 71.65(10)
C9 C4 Ru1 127.25(13)
C1 C5 C4 108.08(18)
C1 C5 C10 125.9(2)
C4 C5 C10 125.92(19)
C1 C5 Ru1 71.35(11)
C4 C5 Ru1 70.53(10)
C10 C5 Ru1 125.78(14)
C13 C12 C11 120.76(18)
C13 C12 B2 117.25(16)
C11 C12 B2 121.98(18)
C13 C12 Ru2 71.67(10)
C11 C12 Ru2 125.23(13)
B2 C12 Ru2 74.21(10)
C12 C13 O2 119.01(16)
C12 C13 B1 123.40(16)
O2 C13 B1 117.53(16)
C12 C13 Ru2 71.22(10)
O2 C13 Ru2 118.39(12)
B1 C13 Ru2 80.57(11)
C25 C21 C22 107.93(17)
C25 C21 C26 126.5(2)
C22 C21 C26 125.1(2)
C25 C21 Ru2 71.41(10)
C22 C21 Ru2 70.13(10)
C26 C21 Ru2 129.97(14)
C21 C22 C23 107.81(16)
C21 C22 C27 125.50(19)
C23 C22 C27 126.28(19)
C21 C22 Ru2 72.01(10)
C23 C22 Ru2 70.59(10)
C27 C22 Ru2 128.63(13)
C24 C23 C22 108.18(16)
C24 C23 C28 126.10(17)
C22 C23 C28 125.44(17)
C24 C23 Ru2 71.38(10)
C22 C23 Ru2 71.10(10)
C28 C23 Ru2 127.94(13)
C23 C24 C25 107.73(16)
C23 C24 C29 124.80(19)
C25 C24 C29 127.26(19)
C23 C24 Ru2 70.61(10)
C25 C24 Ru2 72.06(10)
C29 C24 Ru2 126.96(13)
C21 C25 C24 108.34(16)
C21 C25 C30 126.3(2)
C24 C25 C30 125.2(2)
C21 C25 Ru2 71.07(10)
C24 C25 Ru2 70.09(10)
C30 C25 Ru2 128.26(13)

loop_
_geom_bond_atom_site_label_1
_geom_bond_atom_site_label_2
_geom_bond_distance
Ru1 C5 2.1551(18)
Ru1 C4 2.1552(17)
Ru1 C1 2.1736(19)
Ru1 C3 2.1826(19)
Ru1 C2 2.1870(19)
Ru1 B1 2.301(2)
Ru1 B2 2.458(2)
Ru1 Ru2 2.9471(2)
O1 B1 1.396(3)
B1 C13 1.535(3)
B1 Ru2 2.480(2)
C1 C5 1.434(3)
C1 C2 1.441(3)
C1 C6 1.496(3)
Ru2 C23 2.1864(17)
Ru2 C22 2.1933(17)
Ru2 C24 2.1965(17)
Ru2 C12 2.2095(17)
Ru2 C13 2.2154(18)
Ru2 C21 2.2182(18)
Ru2 C25 2.2226(17)
Ru2 B2 2.327(2)
O2 C13 1.424(2)
O2 C14 1.427(3)
B2 C12 1.548(3)
C2 C3 1.417(3)
C2 C7 1.496(3)
C3 C4 1.439(3)
C3 C8 1.500(3)
C4 C5 1.436(3)
C4 C9 1.498(3)
C5 C10 1.498(3)
C11 C12 1.513(3)
C12 C13 1.408(3)
C21 C25 1.428(3)
C21 C22 1.431(3)
C21 C26 1.499(3)
C22 C23 1.437(3)
C22 C27 1.498(3)
C23 C24 1.427(3)
C23 C28 1.497(3)
C24 C25 1.434(3)
C24 C29 1.502(3)
C25 C30 1.499(3)
